data_2000898
loop_
_publ_author_name
'Jones, P. G.'
'Kirby, A. J.'
'Parker, J. K.'

_publ_section_title
;
 Bond length and reactivity. The effect of \b-fluorine. Structure of
 the methanesulfonate ester of
 <i>trans</i>,<i>trans</i>-5-<i>tert</i>-butyl-2-fluorocyclohexanol
;
_journal_issue 5
_journal_name_full 'Acta Crystallographica Section C'
_journal_page_first 864
_journal_page_last 866
_journal_paper_doi 10.1107/S010827019101226X
_journal_volume 48
_journal_year 1992
_chemical_formula_sum 'C11 H21 F O3 S'
_chemical_formula_weight 252.35
_symmetry_cell_setting orthorhombic
_symmetry_space_group_name_Hall '-P 2ac 2ab'
_symmetry_space_group_name_H-M 'P b c a'
_cell_angle_alpha 90
_cell_angle_beta 90
_cell_angle_gamma 90
_cell_formula_units_Z 8
_cell_length_a 10.249(2)
_cell_length_b 8.853(2)
_cell_length_c 29.687(4)
_cell_volume 2693.6(9)
_diffrn_radiation_type Mo
_diffrn_radiation_wavelength 0.71069
_exptl_absorpt_coefficient_mu 0.23
_exptl_crystal_density_diffrn 1.245
_exptl_crystal_F_000 1088
_cod_data_source_file ha0061.cif
_cod_data_source_block ha0061a
_cod_original_cell_volume 2693
_cod_original_formula_sum 'C11 H21 F1 O3 S1'
_cod_database_code 2000898

loop_
_atom_site_label
_atom_site_fract_x
_atom_site_fract_y
_atom_site_fract_z
_atom_site_U_iso_or_equiv
S .32375(7) .36210(10) .76656(3) .0420(10)
O(1) .3605(2) .4527(3) .81005(7) .0460(10)
O(2) .1855(2) .3511(3) .76851(8) .0570(10)
O(3) .3992(2) .2273(3) .76387(8) .0600(10)
F .6324(2) .6667(3) .84942(8) .0870(10)
C(1) .4989(3) .4744(5) .82200(10) .0470(10)
C(2) .4995(3) .6304(5) .84290(10) .0620(10)
C(3) .4308(4) .6315(5) .88730(10) .071(2)
C(4) .4787(4) .5094(5) .91930(10) .0640(10)
C(5) .4689(3) .3523(4) .89860(10) .0460(10)
C(6) .5441(3) .3530(4) .85370(10) .0460(10)
C(7) .5082(4) .2224(5) .93040(10) .0620(10)
C(8) .6480(4) .2425(7) .94830(10) .094(2)
C(9) .4138(5) .2187(6) .97020(10) .096(2)
C(10) .5020(6) .0721(5) .9060(2) .105(2)
C(11) .3673(3) .4813(4) .72270(10) .0490(10)
H(1) .5508 .4741 .7951 ?
H(2) .4609 .7013 .8223 ?
H(3A) .4402 .7293 .9009 ?
H(3B) .3395 .6144 .8822 ?
H(4A) .5687 .5296 .9261 ?
H(4B) .4304 .5123 .9470 ?
H(5) .3786 .3372 .8912 ?
H(6A) .5331 .2568 .8393 ?
H(6B) .6352 .3659 .8601 ?
H(8A) .7098 .2444 .9240 ?
H(8B) .6680 .1602 .9682 ?
H(8C) .6523 .3360 .9646 ?
H(9A) .3267 .2057 .9590 ?
H(9B) .4196 .3123 .9864 ?
H(9C) .4353 .1366 .9900 ?
H(10A) .5617 .0726 .8811 ?
H(10B) .4147 .0581 .8950 ?
H(10C) .5239 -.0089 .9261 ?
H(11A) .3477 .4327 .6946 ?
H(11B) .4590 .5027 .7242 ?
H(11C) .3190 .5739 .7249 ?
